data_1513320
loop_
_publ_author_name
'Troisi, Francesco'
'Citro, Lucia'
'Gaeta, Carmine'
'Gavuzzo, Enrico'
'Neri, Placido'

_publ_section_title
;
 Oxyfunctionalization of calixarene quinone rings
;
_journal_coden_ASTM ORLEF7
_journal_issue 7
_journal_name_full 'Organic Letters'
_journal_page_first 1393
_journal_page_last 1396
_journal_paper_doi 10.1021/ol800090u
_journal_volume 10
_journal_year 2008
_chemical_formula_moiety '(C50 H67 O8)2, O'
_chemical_formula_sum 'C50 H68 O8.5'
_chemical_formula_weight 804.53
_space_group_IT_number 2
_symmetry_cell_setting triclinic
_symmetry_Int_Tables_number 2
_symmetry_space_group_name_Hall '-P 1'
_symmetry_space_group_name_H-M 'P -1'
_cell_angle_alpha 64.92(1)
_cell_angle_beta 83.72(1)
_cell_angle_gamma 83.75(1)
_cell_formula_units_Z 4
_cell_length_a 12.599(1)
_cell_length_b 19.118(2)
_cell_length_c 22.607(2)
_cell_measurement_radiation CuK\a
_cell_measurement_reflns_used 25
_cell_measurement_temperature 293
_cell_measurement_theta_max 30.00
_cell_measurement_theta_min 15.00
_cell_measurement_wavelength 1.54178
_cell_volume 4890.5(9)
_computing_molecular_graphics ' SIR97(Cascarano al.,Acta Cryst.,1996,A52,C-79)'
_computing_publication_material ' SIR97(Cascarano al.,Acta Cryst.,1996,A52,C-79)'
_computing_structure_refinement ' SIR97(Cascarano al.,Acta Cryst.,1996,A52,C-79)'
_computing_structure_solution ' SIR97(Cascarano al.,Acta Cryst.,1996,A52,C-79)'
_diffrn_ambient_temperature 293
_diffrn_measured_fraction_theta_full 0.69
_diffrn_measured_fraction_theta_max 0.69
_diffrn_measurement_device 'four-circle diffractometer'
_diffrn_measurement_method 'profile data from \q/2\q scans'
_diffrn_radiation_monochromator graphite
_diffrn_radiation_source 'X-ray tube'
_diffrn_radiation_type CuK\a
_diffrn_radiation_wavelength 1.54178
_diffrn_reflns_av_R_equivalents 0.019
_diffrn_reflns_av_unetI/netI 0.18
_diffrn_reflns_limit_h_max 14
_diffrn_reflns_limit_h_min 0
_diffrn_reflns_limit_k_max 21
_diffrn_reflns_limit_k_min -21
_diffrn_reflns_limit_l_max 25
_diffrn_reflns_limit_l_min -25
_diffrn_reflns_number 16285
_diffrn_reflns_theta_full 62.24
_diffrn_reflns_theta_max 62.24
_diffrn_reflns_theta_min 2.56
_diffrn_standards_decay_% 8.3
_diffrn_standards_interval_count 147
_diffrn_standards_number 3
_exptl_absorpt_coefficient_mu 0.584
_exptl_absorpt_correction_T_max 1.0000
_exptl_absorpt_correction_T_min 0.8736
_exptl_absorpt_correction_type psi-scan
_exptl_crystal_density_diffrn 1.092
_exptl_crystal_F_000 1740
_exptl_crystal_size_max 0.27
_exptl_crystal_size_mid 0.22
_exptl_crystal_size_min 0.13
_refine_diff_density_max 0.3
_refine_diff_density_min -0.2
_refine_diff_density_rms 0.04
_refine_ls_abs_structure_details
;
;
_refine_ls_extinction_method none
_refine_ls_goodness_of_fit_all 0.636
_refine_ls_goodness_of_fit_gt 0.636
_refine_ls_hydrogen_treatment constr
_refine_ls_matrix_type full
_refine_ls_number_parameters 1054
_refine_ls_number_reflns 6473
_refine_ls_R_factor_all 0.067
_refine_ls_R_factor_gt 0.067
_refine_ls_shift/su_max 0.150
_refine_ls_shift/su_mean 0.003
_refine_ls_structure_factor_coef F
_refine_ls_weighting_details '     w=1/(21.2355+0.9437*F+0.0027*F^2^)'
_refine_ls_weighting_scheme calc
_refine_ls_wR_factor_all 0.089
_refine_ls_wR_factor_gt 0.089
_reflns_d_resolution_high 0.873
_reflns_d_resolution_low 17.274
_reflns_limit_h_max 14
_reflns_limit_h_min 0
_reflns_limit_k_max 21
_reflns_limit_k_min -20
_reflns_limit_l_max 25
_reflns_limit_l_min -25
_reflns_number_gt 6473
_reflns_number_total 15421
_reflns_threshold_expression ' F >4.0 \s(F) '
_cod_duplicate_entry 1504573
_cod_data_source_file ol800090usup1.cif
_cod_data_source_block global
_cod_depositor_comments
;
The following automatic conversions were performed:

'_symmetry_cell_setting' value 'Triclinic' changed to 'triclinic'
according to /home/saulius/struct/CIF-dictionaries/cif_core.dic
dictionary named 'cif_core.dic' version 2.4.2 from
2011-04-26.

'_refine_ls_matrix_type' value 'Full' changed to 'full'
according to /home/saulius/struct/CIF-dictionaries/cif_core.dic
dictionary named 'cif_core.dic' version 2.4.2 from
2011-04-26.

'_atom_site_thermal_displace_type' value 'uani' changed
to 'Uani' according to
/home/saulius/struct/CIF-dictionaries/cif_core.dic dictionary named
'cif_core.dic' version 2.4.2 from 2011-04-26 (117
times).

'_atom_site_thermal_displace_type' value 'uiso' changed to
'Uiso' according to
/home/saulius/struct/CIF-dictionaries/cif_core.dic dictionary named
'cif_core.dic' version 2.4.2 from 2011-04-26 (134 times).

Automatic conversion script
Id: cif_fix_values 1891 2012-01-12 08:04:46Z andrius 

 Updated bibliographic information.

 Antanas Vaitkus,
 2019-09-20

 Marked entry as a duplicate of entry 1504573.

 Antanas Vaitkus,
 2019-09-20
;
_cod_original_cell_volume 4890(1)
_cod_database_code 1513320

loop_
_symmetry_equiv_pos_site_id
_symmetry_equiv_pos_as_xyz
1 +x,+y,+z
2 -x,-y,-z

loop_
_atom_site_aniso_label
_atom_site_aniso_U_11
_atom_site_aniso_U_12
_atom_site_aniso_U_13
_atom_site_aniso_U_22
_atom_site_aniso_U_23
_atom_site_aniso_U_33
O1 0.148(5) -0.013(3) -0.018(4) 0.116(4) -0.024(3) 0.136(5)
O2 0.187(6) 0.045(4) -0.101(6) 0.135(5) -0.135(6) 0.290(9)
O3 0.099(3) 0.024(3) -0.013(3) 0.159(4) -0.106(4) 0.137(4)
O4 0.104(3) 0.001(2) -0.009(2) 0.117(3) -0.066(3) 0.088(3)
O5 0.098(3) -0.008(2) -0.024(2) 0.094(3) -0.042(3) 0.103(3)
O6 0.070(3) -0.008(2) -0.010(2) 0.118(3) -0.029(2) 0.080(3)
O7 0.082(2) -0.014(2) -0.006(2) 0.081(2) -0.022(2) 0.057(2)
O8 0.081(2) 0.001(2) -0.016(2) 0.081(2) -0.019(2) 0.057(2)
O9 0.112(4) 0.017(4) -0.017(4) 0.160(5) -0.100(4) 0.167(5)
O10 0.30(1) 0.039(5) -0.103(7) 0.080(4) -0.069(4) 0.219(7)
O11 0.138(4) -0.037(3) -0.008(3) 0.090(3) -0.050(2) 0.101(3)
O12 0.145(4) -0.032(3) -0.014(3) 0.080(3) -0.020(2) 0.084(3)
O13 0.125(4) 0.004(3) -0.022(2) 0.093(3) -0.036(2) 0.068(2)
O14 0.072(3) 0.006(2) -0.003(2) 0.112(3) -0.044(2) 0.076(2)
O15 0.070(2) -0.013(2) 0.002(2) 0.082(2) -0.030(2) 0.080(2)
O16 0.079(3) -0.021(2) -0.002(2) 0.118(3) -0.042(2) 0.071(2)
O17 0.187(7) 0.100(8) -0.033(6) 0.44(1) -0.211(9) 0.215(8)
C1 0.111(6) 0.011(4) -0.036(5) 0.093(5) -0.083(5) 0.161(8)
C2 0.109(6) 0.010(4) -0.008(5) 0.098(5) -0.068(5) 0.122(6)
C3 0.072(4) 0.015(4) -0.004(3) 0.122(5) -0.056(4) 0.085(4)
C4 0.078(4) -0.009(3) 0.002(3) 0.098(4) -0.040(3) 0.059(3)
C5 0.073(4) -0.003(3) -0.003(3) 0.097(4) -0.045(3) 0.062(3)
C6 0.103(5) -0.011(4) 0.002(4) 0.088(4) -0.046(4) 0.087(4)
C7 0.25(2) 0.13(1) -0.19(2) 0.21(1) -0.24(2) 0.57(3)
C8 0.084(4) 0.020(4) -0.014(4) 0.135(6) -0.064(4) 0.098(5)
C9 0.067(4) 0.008(3) -0.014(3) 0.095(5) -0.041(4) 0.085(4)
C10 0.061(3) 0.003(3) -0.010(3) 0.092(4) -0.018(3) 0.064(4)
C11 0.057(3) 0.004(3) -0.017(3) 0.100(5) -0.035(4) 0.074(4)
C12 0.079(4) 0.007(3) -0.020(3) 0.088(4) -0.020(3) 0.070(4)
C13 0.078(4) 0.016(3) -0.018(3) 0.085(5) -0.026(4) 0.084(4)
C14 0.078(4) 0.011(3) -0.013(4) 0.091(4) -0.046(4) 0.101(5)
C15 0.071(5) -0.026(4) -0.003(4) 0.177(8) -0.038(5) 0.104(5)
C16 0.093(6) -0.062(7) 0.007(5) 0.29(1) -0.008(8) 0.138(8)
C17 0.125(9) -0.10(1) -0.020(7) 0.43(2) 0.03(1) 0.17(1)
C18 0.115(5) 0.003(4) -0.016(4) 0.081(4) -0.011(4) 0.098(5)
C19 0.150(8) 0.003(6) -0.073(6) 0.144(7) 0.020(6) 0.149(8)
C20 0.165(8) -0.041(6) -0.003(6) 0.123(7) -0.027(6) 0.157(8)
C21 0.23(1) -0.024(7) 0.079(8) 0.129(7) -0.023(6) 0.133(7)
C22 0.083(4) -0.011(3) -0.024(3) 0.101(5) -0.034(3) 0.084(4)
C23 0.081(4) -0.009(3) -0.020(3) 0.074(3) -0.034(3) 0.072(4)
C24 0.080(4) -0.010(3) -0.014(3) 0.059(3) -0.026(3) 0.064(3)
C25 0.090(4) -0.007(3) -0.014(3) 0.055(3) -0.023(2) 0.056(3)
C26 0.097(4) -0.004(3) -0.014(3) 0.066(3) -0.032(3) 0.072(4)
C27 0.104(5) -0.000(3) -0.015(3) 0.072(4) -0.035(3) 0.065(3)
C28 0.103(5) -0.006(3) -0.025(3) 0.080(4) -0.035(3) 0.065(4)
C29 0.138(6) -0.038(4) 0.006(4) 0.097(5) -0.005(3) 0.067(4)
C30 0.120(6) -0.023(5) 0.004(4) 0.125(6) -0.007(4) 0.080(5)
C31 0.174(9) -0.048(7) 0.037(7) 0.162(9) 0.025(7) 0.165(9)
C32 0.133(6) 0.002(4) -0.012(4) 0.100(5) -0.039(3) 0.063(4)
C33 0.24(1) -0.016(7) 0.011(6) 0.129(7) -0.076(5) 0.107(6)
C34 0.168(9) -0.060(8) 0.040(6) 0.25(1) -0.089(7) 0.109(6)
C35 0.24(1) 0.062(7) -0.019(5) 0.164(8) -0.035(5) 0.063(4)
C36 0.091(4) 0.002(3) -0.021(3) 0.071(3) -0.032(3) 0.071(3)
C37 0.061(3) 0.007(3) -0.019(3) 0.074(3) -0.029(3) 0.064(3)
C38 0.064(3) 0.002(3) -0.012(2) 0.073(4) -0.021(3) 0.056(3)
C39 0.065(3) 0.004(3) -0.014(3) 0.072(3) -0.033(3) 0.065(3)
C40 0.075(4) -0.003(3) -0.008(3) 0.070(3) -0.032(3) 0.069(4)
C41 0.069(3) -0.004(3) -0.010(3) 0.073(4) -0.028(3) 0.063(3)
C42 0.073(4) -0.003(3) -0.008(3) 0.089(4) -0.038(3) 0.062(3)
C43 0.113(6) 0.004(5) -0.044(4) 0.127(6) 0.001(5) 0.098(5)
C44 0.26(1) 0.026(8) -0.061(8) 0.129(8) -0.035(6) 0.117(7)
C45 0.22(1) -0.023(7) -0.09(1) 0.107(7) -0.024(7) 0.22(1)
C46 0.100(5) -0.011(3) -0.002(3) 0.082(4) -0.027(3) 0.071(4)
C47 0.37(2) -0.081(8) 0.030(7) 0.124(7) -0.033(5) 0.069(5)
C48 0.144(9) -0.106(9) -0.017(7) 0.29(2) 0.058(9) 0.17(1)
C49 0.28(1) -0.000(7) 0.027(7) 0.089(6) -0.025(5) 0.111(6)
C50 0.082(4) 0.002(3) -0.009(3) 0.094(4) -0.042(3) 0.063(3)
C51 0.164(8) 0.005(5) -0.017(5) 0.077(5) -0.050(4) 0.109(5)
C52 0.110(5) -0.007(4) -0.011(4) 0.093(5) -0.061(4) 0.110(5)
C53 0.097(4) -0.026(4) 0.002(3) 0.082(4) -0.047(3) 0.084(4)
C54 0.083(4) -0.019(3) -0.005(3) 0.074(4) -0.033(3) 0.073(4)
C55 0.090(4) -0.017(3) -0.008(3) 0.073(4) -0.025(3) 0.065(3)
C56 0.104(5) -0.007(4) -0.028(4) 0.079(4) -0.028(4) 0.098(5)
C57 0.37(3) -0.00(1) 0.34(4) 0.080(9) -0.07(2) 1.03(7)
C58 0.094(4) -0.011(3) -0.008(3) 0.086(4) -0.027(3) 0.063(3)
C59 0.067(4) -0.008(3) -0.005(2) 0.088(4) -0.035(3) 0.055(3)
C60 0.063(4) 0.007(3) -0.009(2) 0.091(4) -0.040(3) 0.058(3)
C61 0.083(4) -0.006(3) -0.010(3) 0.082(4) -0.039(3) 0.067(3)
C62 0.077(4) -0.016(3) -0.005(3) 0.097(5) -0.044(3) 0.076(4)
C63 0.071(4) 0.004(4) -0.011(3) 0.103(5) -0.035(3) 0.067(3)
C64 0.083(4) 0.001(3) -0.009(3) 0.087(4) -0.033(3) 0.065(3)
C65 0.086(5) 0.007(5) 0.018(4) 0.188(8) -0.080(5) 0.098(5)
C66 0.20(1) -0.12(1) 0.12(1) 0.34(2) -0.19(2) 0.24(1)
C67 0.13(1) 0.02(1) -0.007(9) 0.30(2) -0.05(1) 0.22(1)
C68 0.069(4) -0.007(4) 0.002(4) 0.146(6) -0.038(5) 0.106(5)
C69 0.094(6) -0.043(8) -0.046(5) 0.38(2) 0.034(9) 0.110(7)
C70 0.120(9) 0.03(1) 0.04(1) 0.39(2) -0.20(2) 0.31(2)
C71 0.087(6) -0.051(7) -0.050(7) 0.22(1) 0.05(1) 0.26(1)
C72 0.108(5) 0.008(4) -0.012(4) 0.090(4) -0.053(4) 0.093(4)
C73 0.084(4) 0.005(3) -0.011(3) 0.066(4) -0.033(3) 0.092(4)
C74 0.064(3) -0.001(3) -0.007(3) 0.059(3) -0.025(3) 0.087(4)
C75 0.082(4) -0.006(3) -0.004(3) 0.077(4) -0.020(3) 0.074(4)
C76 0.093(5) -0.017(4) -0.001(4) 0.073(4) -0.019(4) 0.110(5)
C77 0.103(5) -0.015(4) -0.006(5) 0.064(4) -0.022(4) 0.128(6)
C78 0.091(5) -0.005(3) -0.027(4) 0.066(4) -0.039(4) 0.134(6)
C79 0.070(4) -0.019(4) -0.003(4) 0.124(6) -0.039(5) 0.129(6)
C80 0.093(6) -0.038(6) 0.007(5) 0.200(9) -0.062(6) 0.133(7)
C81 0.084(7) -0.033(8) -0.013(7) 0.38(2) -0.13(1) 0.22(1)
C82 0.132(7) -0.056(6) -0.016(7) 0.100(6) -0.014(6) 0.179(9)
C83 0.16(1) -0.083(9) -0.10(1) 0.21(1) 0.01(1) 0.32(2)
C84 0.21(1) -0.16(1) 0.10(1) 0.27(2) -0.13(1) 0.31(2)
C85 0.148(9) -0.040(6) -0.01(1) 0.090(7) -0.08(1) 0.46(2)
C86 0.094(4) -0.007(4) -0.001(3) 0.100(5) -0.021(3) 0.066(4)
C87 0.085(4) -0.011(4) 0.006(3) 0.094(4) -0.028(3) 0.053(3)
C88 0.081(4) -0.018(4) 0.004(3) 0.106(5) -0.036(3) 0.051(3)
C89 0.097(5) -0.017(4) -0.003(3) 0.090(4) -0.038(3) 0.056(3)
C90 0.090(5) -0.010(4) -0.001(3) 0.100(5) -0.047(3) 0.074(4)
C91 0.078(4) -0.012(4) 0.004(3) 0.113(5) -0.047(4) 0.071(4)
C92 0.083(5) -0.012(4) 0.007(3) 0.103(5) -0.040(4) 0.078(4)
C93 0.110(6) 0.006(5) -0.032(4) 0.196(8) -0.063(5) 0.079(4)
C94 0.119(8) 0.020(8) -0.070(7) 0.28(2) -0.12(1) 0.17(1)
C95 0.16(1) 0.03(2) 0.01(1) 0.44(3) -0.01(2) 0.23(2)
C96 0.082(5) -0.015(4) 0.001(4) 0.144(7) -0.069(5) 0.114(5)
C97 0.127(7) 0.023(6) -0.011(7) 0.152(8) -0.058(8) 0.21(1)
C98 0.103(6) -0.036(7) 0.036(5) 0.29(1) -0.108(8) 0.131(7)
C99 0.111(6) -0.027(6) -0.017(6) 0.200(9) -0.133(8) 0.21(1)
C100 0.129(5) -0.035(4) -0.005(3) 0.096(4) -0.037(3) 0.063(3)

loop_
_atom_site_label
_atom_site_fract_x
_atom_site_fract_y
_atom_site_fract_z
_atom_site_occupancy
_atom_site_U_iso_or_equiv
_atom_site_thermal_displace_type
_atom_site_type_symbol
_atom_site_symmetry_multiplicity
O1 0.2898(5) 0.5872(3) -0.2311(3) 1.000 0.142(3) Uani o 2
O2 0.2494(6) 0.6052(4) -0.1354(4) 1.000 0.185(5) Uani o 2
O3 0.0701(4) 0.4991(3) -0.1111(3) 1.000 0.119(3) Uani o 2
O4 0.2689(3) 0.4339(2) -0.0624(2) 1.000 0.095(2) Uani o 2
O5 0.1587(3) 0.3376(3) -0.1360(2) 1.000 0.097(2) Uani o 2
O6 -0.0421(3) 0.3264(2) -0.2109(2) 1.000 0.093(2) Uani o 2
O7 0.1693(3) 0.2288(2) -0.2217(2) 1.000 0.075(2) Uani o 2
O8 0.3491(3) 0.1994(2) -0.1144(2) 1.000 0.076(2) Uani o 2
O9 0.7758(5) -0.4245(3) -0.1473(3) 1.000 0.137(4) Uani o 2
O10 0.6725(7) -0.5329(3) -0.1146(4) 1.000 0.195(5) Uani o 2
O11 0.5185(4) -0.4322(2) -0.2046(2) 1.000 0.104(2) Uani o 2
O12 0.4945(4) -0.4403(2) -0.0775(2) 1.000 0.105(2) Uani o 2
O13 0.4518(4) -0.2582(3) -0.1966(2) 1.000 0.094(2) Uani o 2
O14 0.4042(3) -0.1610(2) -0.1074(2) 1.000 0.086(2) Uani o 2
O15 0.4505(3) -0.0575(2) -0.2637(2) 1.000 0.078(2) Uani o 2
O16 0.4328(3) -0.1498(2) -0.3527(2) 1.000 0.087(2) Uani o 2
O17 0.1249(7) 0.4710(7) 0.0327(4) 1.000 0.265(8) Uani o 2
C1 0.2445(6) 0.5552(4) -0.1673(5) 1.000 0.110(5) Uani c 2
C2 0.1302(6) 0.5431(4) -0.1711(4) 1.000 0.103(4) Uani c 2
C3 0.0955(5) 0.4660(4) -0.1582(3) 1.000 0.090(3) Uani c 2
C4 0.1773(4) 0.3977(4) -0.1357(2) 1.000 0.076(3) Uani c 2
C5 0.2824(4) 0.4057(3) -0.1142(2) 1.000 0.073(3) Uani c 2
C6 0.3108(5) 0.4836(4) -0.1261(3) 1.000 0.090(3) Uani c 2
C7 0.203(1) 0.6850(8) -0.1735(9) 1.000 0.31(2) Uani c 2
C8 -0.0003(5) 0.4573(4) -0.1888(3) 1.000 0.102(4) Uani c 2
C9 0.0271(4) 0.4526(4) -0.2549(3) 1.000 0.082(3) Uani c 2
C10 0.0088(4) 0.3858(4) -0.2620(3) 1.000 0.077(3) Uani c 2
C11 0.0419(4) 0.3781(4) -0.3201(3) 1.000 0.077(3) Uani c 2
C12 0.0845(5) 0.4403(4) -0.3724(3) 1.000 0.083(3) Uani c 2
C13 0.0972(5) 0.5090(4) -0.3687(3) 1.000 0.086(3) Uani c 2
C14 0.0714(5) 0.5120(4) -0.3079(3) 1.000 0.089(3) Uani c 2
C15 -0.1544(5) 0.3332(5) -0.2135(4) 1.000 0.123(4) Uani c 2
C16 -0.1975(7) 0.2627(7) -0.1567(5) 1.000 0.197(7) Uani c 2
C17 -0.3104(9) 0.2616(9) -0.1545(6) 1.000 0.29(1) Uani c 2
C18 0.1313(6) 0.5798(4) -0.4286(3) 1.000 0.107(4) Uani c 2
C19 0.0303(7) 0.6203(5) -0.4637(4) 1.000 0.172(5) Uani c 2
C20 0.1833(8) 0.6376(5) -0.4118(5) 1.000 0.157(6) Uani c 2
C21 0.2114(9) 0.5576(5) -0.4744(4) 1.000 0.183(6) Uani c 2
C22 0.0341(5) 0.3021(4) -0.3259(3) 1.000 0.089(3) Uani c 2
C23 0.1450(4) 0.2653(3) -0.3348(3) 1.000 0.073(3) Uani c 2
C24 0.2076(5) 0.2318(3) -0.2821(2) 1.000 0.067(2) Uani c 2
C25 0.3123(5) 0.2058(3) -0.2900(2) 1.000 0.066(2) Uani c 2
C26 0.3520(5) 0.2104(3) -0.3517(3) 1.000 0.077(3) Uani c 2
C27 0.2905(5) 0.2424(3) -0.4059(3) 1.000 0.078(3) Uani c 2
C28 0.1869(5) 0.2702(3) -0.3954(3) 1.000 0.080(3) Uani c 2
C29 0.1195(6) 0.1582(4) -0.1803(3) 1.000 0.109(3) Uani c 2
C30 0.0843(6) 0.1607(4) -0.1164(3) 1.000 0.120(4) Uani c 2
C31 0.0288(8) 0.0867(6) -0.0717(5) 1.000 0.200(7) Uani c 2
C32 0.3369(6) 0.2475(4) -0.4726(3) 1.000 0.098(3) Uani c 2
C33 0.3353(8) 0.1687(5) -0.4730(4) 1.000 0.151(5) Uani c 2
C34 0.4515(8) 0.2698(6) -0.4866(4) 1.000 0.171(7) Uani c 2
C35 0.2747(8) 0.3064(5) -0.5278(3) 1.000 0.164(5) Uani c 2
C36 0.3872(5) 0.1815(3) -0.2357(3) 1.000 0.076(3) Uani c 2
C37 0.4135(4) 0.2523(3) -0.2271(2) 1.000 0.066(2) Uani c 2
C38 0.3895(4) 0.2611(3) -0.1693(2) 1.000 0.067(2) Uani c 2
C39 0.4019(4) 0.3300(3) -0.1654(2) 1.000 0.065(2) Uani c 2
C40 0.4455(4) 0.3899(3) -0.2200(3) 1.000 0.070(3) Uani c 2
C41 0.4736(4) 0.3827(3) -0.2786(2) 1.000 0.068(2) Uani c 2
C42 0.4553(4) 0.3141(3) -0.2808(3) 1.000 0.072(3) Uani c 2
C43 0.4312(6) 0.1497(5) -0.0742(4) 1.000 0.127(4) Uani c 2
C44 0.384(1) 0.0890(6) -0.0152(5) 1.000 0.175(7) Uani c 2
C45 0.3252(9) 0.0393(6) -0.0237(6) 1.000 0.193(8) Uani c 2
C46 0.5200(5) 0.4501(3) -0.3382(3) 1.000 0.086(3) Uani c 2
C47 0.521(1) 0.4407(5) -0.4001(3) 1.000 0.188(7) Uani c 2
C48 0.6316(8) 0.4596(8) -0.3257(5) 1.000 0.246(9) Uani c 2
C49 0.4598(9) 0.5261(4) -0.3460(4) 1.000 0.172(6) Uani c 2
C50 0.3660(4) 0.3414(3) -0.1033(2) 1.000 0.077(3) Uani c 2
C51 0.6735(8) -0.4514(4) -0.1371(4) 1.000 0.113(4) Uani c 2
C52 0.6270(6) -0.4188(4) -0.2034(3) 1.000 0.098(4) Uani c 2
C53 0.5470(5) -0.3530(3) -0.2253(3) 1.000 0.082(3) Uani c 2
C54 0.5025(5) -0.3187(4) -0.1778(3) 1.000 0.075(3) Uani c 2
C55 0.5266(5) -0.3613(3) -0.1064(2) 1.000 0.076(3) Uani c 2
C56 0.6053(6) -0.4278(4) -0.0875(3) 1.000 0.095(3) Uani c 2
C57 0.725(2) -0.5829(7) -0.058(2) 1.000 0.58(3) Uani c 2
C58 0.4994(5) -0.3167(3) -0.0650(3) 1.000 0.082(3) Uani c 2
C59 0.5631(4) -0.2468(3) -0.0862(2) 1.000 0.068(3) Uani c 2
C60 0.5150(4) -0.1717(3) -0.1088(2) 1.000 0.068(3) Uani c 2
C61 0.5763(5) -0.1083(3) -0.1344(3) 1.000 0.074(3) Uani c 2
C62 0.6853(5) -0.1204(4) -0.1319(3) 1.000 0.080(3) Uani c 2
C63 0.7372(5) -0.1941(4) -0.1055(3) 1.000 0.081(3) Uani c 2
C64 0.6726(5) -0.2569(3) -0.0843(3) 1.000 0.078(3) Uani c 2
C65 0.3614(6) -0.1612(5) -0.0462(3) 1.000 0.121(5) Uani c 2
C66 0.241(1) -0.133(1) -0.0543(8) 1.000 0.24(1) Uani c 2
C67 0.200(1) -0.194(1) -0.0477(7) 1.000 0.24(1) Uani c 2
C68 0.8581(5) -0.2062(5) -0.0994(4) 1.000 0.113(4) Uani c 2
C69 0.8809(7) -0.2472(8) -0.0310(4) 1.000 0.238(8) Uani c 2
C70 0.9043(9) -0.253(1) -0.1375(8) 1.000 0.26(1) Uani c 2
C71 0.9125(7) -0.1315(7) -0.1323(6) 1.000 0.237(8) Uani c 2
C72 0.5250(5) -0.0259(3) -0.1653(3) 1.000 0.093(3) Uani c 2
C73 0.5668(5) 0.0139(3) -0.2364(3) 1.000 0.081(3) Uani c 2
C74 0.5291(4) -0.0060(3) -0.2828(3) 1.000 0.072(3) Uani c 2
C75 0.5747(5) 0.0209(3) -0.3467(3) 1.000 0.082(3) Uani c 2
C76 0.6565(5) 0.0714(3) -0.3635(4) 1.000 0.098(3) Uani c 2
C77 0.6952(6) 0.0938(4) -0.3205(4) 1.000 0.104(4) Uani c 2
C78 0.6493(5) 0.0640(3) -0.2566(4) 1.000 0.097(4) Uani c 2
C79 0.3441(5) -0.0190(4) -0.2721(4) 1.000 0.112(4) Uani c 2
C80 0.2681(6) -0.0778(6) -0.2516(4) 1.000 0.144(5) Uani c 2
C81 0.1536(7) -0.0338(8) -0.2623(6) 1.000 0.22(1) Uani c 2
C82 0.7853(8) 0.1475(5) -0.3381(5) 1.000 0.148(5) Uani c 2
C83 0.8719(9) 0.1145(7) -0.2939(7) 1.000 0.26(1) Uani c 2
C84 0.842(1) 0.1577(8) -0.4045(8) 1.000 0.26(1) Uani c 2
C85 0.7412(8) 0.2255(5) -0.3481(8) 1.000 0.24(1) Uani c 2
C86 0.5462(5) -0.0125(4) -0.3924(3) 1.000 0.091(3) Uani c 2
C87 0.6023(5) -0.0925(4) -0.3735(2) 1.000 0.079(3) Uani c 2
C88 0.5450(5) -0.1585(4) -0.3510(2) 1.000 0.078(3) Uani c 2
C89 0.5967(5) -0.2318(4) -0.3248(2) 1.000 0.077(3) Uani c 2
C90 0.7076(5) -0.2382(4) -0.3253(3) 1.000 0.084(3) Uani c 2
C91 0.7680(5) -0.1744(4) -0.3518(3) 1.000 0.085(3) Uani c 2
C92 0.7132(5) -0.1030(4) -0.3740(3) 1.000 0.088(3) Uani c 2
C93 0.3988(6) -0.1470(5) -0.4120(3) 1.000 0.126(5) Uani c 2
C94 0.2786(8) -0.1413(8) -0.4096(6) 1.000 0.181(9) Uani c 2
C95 0.245(1) -0.063(1) -0.4324(8) 1.000 0.33(2) Uani c 2
C96 0.8909(5) -0.1814(5) -0.3569(4) 1.000 0.108(4) Uani c 2
C97 0.9372(7) -0.2631(6) -0.3151(5) 1.000 0.172(7) Uani c 2
C98 0.9278(7) -0.1634(7) -0.4277(4) 1.000 0.170(7) Uani c 2
C99 0.9361(6) -0.1241(6) -0.3359(5) 1.000 0.154(6) Uani c 2
C100 0.5336(6) -0.3031(3) -0.2965(3) 1.000 0.093(3) Uani c 2
H1c2 0.1225 0.5932 -0.2070 1.000 0.134 Uiso h 2
H2c6 0.3738 0.5116 -0.1445 1.000 0.116 Uiso h 2
H3c7 0.1277 0.6880 -0.1611 1.000 0.406 Uiso h 2
H4c7 0.2376 0.7218 -0.1651 1.000 0.406 Uiso h 2
H5c7 0.2127 0.6964 -0.2194 1.000 0.406 Uiso h 2
H6c8 -0.0307 0.4099 -0.1593 1.000 0.132 Uiso h 2
H7c8 -0.0520 0.5001 -0.1945 1.000 0.132 Uiso h 2
H8c12 0.1064 0.4353 -0.4126 1.000 0.108 Uiso h 2
H9c14 0.0856 0.5577 -0.3033 1.000 0.116 Uiso h 2
H10c15 -0.1833 0.3782 -0.2069 1.000 0.160 Uiso h 2
H11c15 -0.1744 0.3373 -0.2547 1.000 0.160 Uiso h 2
H12c16 -0.1641 0.2187 -0.1632 1.000 0.257 Uiso h 2
H13c16 -0.1777 0.2606 -0.1161 1.000 0.257 Uiso h 2
H14c17 -0.3280 0.2371 -0.1811 1.000 0.374 Uiso h 2
H15c17 -0.3370 0.2331 -0.1101 1.000 0.374 Uiso h 2
H16c17 -0.3424 0.3136 -0.1706 1.000 0.374 Uiso h 2
H17c19 0.0018 0.6574 -0.4469 1.000 0.224 Uiso h 2
H18c19 0.0473 0.6465 -0.5100 1.000 0.224 Uiso h 2
H19c19 -0.0219 0.5836 -0.4555 1.000 0.224 Uiso h 2
H20c20 0.2591 0.6250 -0.4099 1.000 0.204 Uiso h 2
H21c20 0.1699 0.6893 -0.4443 1.000 0.204 Uiso h 2
H22c20 0.1528 0.6340 -0.3698 1.000 0.204 Uiso h 2
H23c21 0.1743 0.5484 -0.5051 1.000 0.238 Uiso h 2
H24c21 0.2584 0.5984 -0.4977 1.000 0.238 Uiso h 2
H25c21 0.2525 0.5112 -0.4486 1.000 0.238 Uiso h 2
H26c22 -0.0026 0.2666 -0.2870 1.000 0.116 Uiso h 2
H27c22 -0.0054 0.3126 -0.3631 1.000 0.116 Uiso h 2
H28c26 0.4245 0.1915 -0.3571 1.000 0.100 Uiso h 2
H29c28 0.1429 0.2940 -0.4319 1.000 0.104 Uiso h 2
H30c29 0.0586 0.1537 -0.2002 1.000 0.142 Uiso h 2
H31c29 0.1697 0.1144 -0.1735 1.000 0.142 Uiso h 2
H32c30 0.1457 0.1637 -0.0961 1.000 0.157 Uiso h 2
H33c30 0.0361 0.2056 -0.1236 1.000 0.157 Uiso h 2
H34c31 0.0801 0.0472 -0.0466 1.000 0.261 Uiso h 2
H35c31 -0.0242 0.0983 -0.0426 1.000 0.261 Uiso h 2
H36c31 -0.0052 0.0689 -0.0982 1.000 0.261 Uiso h 2
H37c33 0.2691 0.1644 -0.4882 1.000 0.196 Uiso h 2
H38c33 0.3939 0.1621 -0.5015 1.000 0.196 Uiso h 2
H39c33 0.3428 0.1296 -0.4294 1.000 0.196 Uiso h 2
H40c34 0.4983 0.2236 -0.4714 1.000 0.223 Uiso h 2
H41c34 0.4653 0.2981 -0.5330 1.000 0.223 Uiso h 2
H42c34 0.4638 0.3014 -0.4647 1.000 0.223 Uiso h 2
H43c35 0.3044 0.3556 -0.5422 1.000 0.213 Uiso h 2
H44c35 0.2792 0.2916 -0.5636 1.000 0.213 Uiso h 2
H45c35 0.2011 0.3103 -0.5125 1.000 0.213 Uiso h 2
H46c36 0.3535 0.1458 -0.1957 1.000 0.099 Uiso h 2
H47c36 0.4521 0.1570 -0.2468 1.000 0.099 Uiso h 2
H48c40 0.4573 0.4371 -0.2171 1.000 0.091 Uiso h 2
H49c42 0.4740 0.3082 -0.3208 1.000 0.094 Uiso h 2
H50c43 0.4752 0.1254 -0.0986 1.000 0.165 Uiso h 2
H51c43 0.4742 0.1797 -0.0625 1.000 0.165 Uiso h 2
H54c47 0.4551 0.4630 -0.4205 1.000 0.245 Uiso h 2
H55c47 0.5799 0.4665 -0.4289 1.000 0.245 Uiso h 2
H56c47 0.5291 0.3866 -0.3910 1.000 0.245 Uiso h 2
H57c48 0.6833 0.4286 -0.3405 1.000 0.320 Uiso h 2
H58c48 0.6472 0.5130 -0.3483 1.000 0.320 Uiso h 2
H59c48 0.6347 0.4432 -0.2795 1.000 0.320 Uiso h 2
H60c49 0.4938 0.5475 -0.3220 1.000 0.223 Uiso h 2
H61c49 0.4609 0.5617 -0.3913 1.000 0.223 Uiso h 2
H62c49 0.3870 0.5172 -0.3287 1.000 0.223 Uiso h 2
H63c50 0.4273 0.3524 -0.0877 1.000 0.100 Uiso h 2
H64c50 0.3381 0.2944 -0.0709 1.000 0.100 Uiso h 2
H65c52 0.6959 -0.4285 -0.2223 1.000 0.127 Uiso h 2
H66c56 0.6653 -0.4427 -0.0609 1.000 0.124 Uiso h 2
H69c58 0.4249 -0.2996 -0.0685 1.000 0.106 Uiso h 2
H70c58 0.5118 -0.3503 -0.0203 1.000 0.106 Uiso h 2
H71c62 0.7283 -0.0766 -0.1500 1.000 0.104 Uiso h 2
H72c64 0.7064 -0.3084 -0.0678 1.000 0.102 Uiso h 2
H73c65 0.3690 -0.2122 -0.0116 1.000 0.157 Uiso h 2
H74c65 0.3980 -0.1261 -0.0366 1.000 0.157 Uiso h 2
H78c71 0.9153 -0.1098 -0.1012 1.000 0.308 Uiso h 2
H79c71 0.9839 -0.1410 -0.1482 1.000 0.308 Uiso h 2
H80c71 0.8727 -0.0958 -0.1683 1.000 0.308 Uiso h 2
H81c72 0.4488 -0.0281 -0.1630 1.000 0.121 Uiso h 2
H82c72 0.5418 0.0032 -0.1423 1.000 0.121 Uiso h 2
H83c76 0.6871 0.0905 -0.4078 1.000 0.127 Uiso h 2
H84c78 0.6742 0.0786 -0.2251 1.000 0.126 Uiso h 2
H85c79 0.3300 0.0100 -0.2459 1.000 0.146 Uiso h 2
H86c79 0.3372 0.0152 -0.3173 1.000 0.146 Uiso h 2
H87c83 0.9248 0.0822 -0.3063 1.000 0.335 Uiso h 2
H88c83 0.9052 0.1572 -0.2936 1.000 0.335 Uiso h 2
H89c83 0.8400 0.0849 -0.2510 1.000 0.335 Uiso h 2
H90c84 0.8066 0.2015 -0.4376 1.000 0.339 Uiso h 2
H91c84 0.9159 0.1670 -0.4061 1.000 0.339 Uiso h 2
H92c84 0.8375 0.1124 -0.4121 1.000 0.339 Uiso h 2
H93c85 0.7414 0.2281 -0.3066 1.000 0.312 Uiso h 2
H94c85 0.7830 0.2651 -0.3806 1.000 0.312 Uiso h 2
H95c85 0.6690 0.2331 -0.3606 1.000 0.312 Uiso h 2
H96c86 0.4703 -0.0167 -0.3885 1.000 0.119 Uiso h 2
H97c86 0.5682 0.0207 -0.4367 1.000 0.119 Uiso h 2
H98c90 0.7438 -0.2889 -0.3073 1.000 0.110 Uiso h 2
H99c92 0.7536 -0.0579 -0.3910 1.000 0.114 Uiso h 2
H100c93 0.4239 -0.1018 -0.4482 1.000 0.164 Uiso h 2
H101c93 0.4282 -0.1925 -0.4176 1.000 0.164 Uiso h 2
H102c94 0.2553 -0.1628 -0.4370 1.000 0.236 Uiso h 2
H103c94 0.2509 -0.1693 -0.3653 1.000 0.236 Uiso h 2
H105c97 0.9466 -0.2931 -0.3405 1.000 0.224 Uiso h 2
H106c97 1.0051 -0.2604 -0.3009 1.000 0.224 Uiso h 2
H107c97 0.8886 -0.2871 -0.2777 1.000 0.224 Uiso h 2
H108c98 0.9356 -0.1088 -0.4507 1.000 0.221 Uiso h 2
H109c98 0.9950 -0.1912 -0.4306 1.000 0.221 Uiso h 2
H110c98 0.8747 -0.1779 -0.4471 1.000 0.221 Uiso h 2
H111c99 0.9456 -0.1495 -0.2898 1.000 0.200 Uiso h 2
H112c99 1.0040 -0.1093 -0.3594 1.000 0.200 Uiso h 2
H113c99 0.8880 -0.0789 -0.3448 1.000 0.200 Uiso h 2
H114c100 0.5572 -0.3337 -0.3206 1.000 0.120 Uiso h 2
H115c100 0.4591 -0.2872 -0.3019 1.000 0.120 Uiso h 2
H116c95 0.2393 -0.0408 -0.4789 1.000 0.425 Uiso h 2
H117c95 0.1757 -0.0571 -0.4113 1.000 0.425 Uiso h 2
H118c95 0.2952 -0.0359 -0.4223 1.000 0.425 Uiso h 2
H119c67 0.1793 -0.2248 -0.0027 1.000 0.312 Uiso h 2
H120c67 0.1395 -0.1805 -0.0733 1.000 0.312 Uiso h 2
H121c67 0.2544 -0.2224 -0.0634 1.000 0.312 Uiso h 2
H122c44 0.4408 0.0596 0.0119 1.000 0.227 Uiso h 2
H123c44 0.3369 0.1144 0.0072 1.000 0.227 Uiso h 2
H124c80 0.2808 -0.1059 -0.2786 1.000 0.187 Uiso h 2
H125c80 0.2763 -0.1128 -0.2067 1.000 0.187 Uiso h 2
H126c81 0.1327 -0.0212 -0.3054 1.000 0.289 Uiso h 2
H127c81 0.1037 -0.0672 -0.2304 1.000 0.289 Uiso h 2
H128c81 0.1540 0.0129 -0.2561 1.000 0.289 Uiso h 2
H132c70 0.9227 -0.2196 -0.1823 1.000 0.341 Uiso h 2
H133c70 0.9665 -0.2850 -0.1182 1.000 0.341 Uiso h 2
H134c70 0.8497 -0.2855 -0.1357 1.000 0.341 Uiso h 2
H135c69 0.8855 -0.3021 -0.0185 1.000 0.310 Uiso h 2
H136c69 0.9478 -0.2322 -0.0250 1.000 0.310 Uiso h 2
H137c69 0.8249 -0.2342 -0.0043 1.000 0.310 Uiso h 2
H138c45 0.3717 -0.0042 -0.0233 1.000 0.250 Uiso h 2
H139c45 0.2692 0.0215 0.0105 1.000 0.250 Uiso h 2
H140c45 0.2944 0.0650 -0.0653 1.000 0.250 Uiso h 2
H141c57 0.6754 -0.5948 -0.0207 1.000 0.756 Uiso h 2
H142c57 0.7500 -0.6297 -0.0631 1.000 0.756 Uiso h 2
H143c57 0.7848 -0.5593 -0.0532 1.000 0.756 Uiso h 2
H144c66 0.2111 -0.1185 -0.0196 1.000 0.308 Uiso h 2
H145c66 0.2294 -0.0898 -0.0958 1.000 0.308 Uiso h 2

loop_
_atom_type_symbol
_atom_type_number_in_cell
_atom_type_description
_atom_type_scat_dispersion_real
_atom_type_scat_dispersion_imag
_atom_type_scat_source
'H   ' 268 'hydrogen    ' 0.0000 0.0000 ' Int. Tab. C, 4.2.6.8, 6.1.1.4'
'C   ' 200 'carbon      ' 0.0181 0.0091 ' Int. Tab. C, 4.2.6.8, 6.1.1.4'
'O   ' 34 'oxygen      ' 0.0492 0.0322 ' Int. Tab. C, 4.2.6.8, 6.1.1.4'

loop_
_geom_angle_atom_site_label_1
_geom_angle_atom_site_label_2
_geom_angle_atom_site_label_3
_geom_angle
_geom_angle_publ_flag
C7 O2 C1 112(1) yes
C3 O3 C2 61.9(5) yes
C6 O4 C5 61.2(4) yes
C15 O6 C10 113.4(6) yes
C29 O7 C24 113.3(4) yes
C43 O8 C38 112.9(5) yes
C57 O10 C51 120(1) yes
C53 O11 C52 61.2(5) yes
C56 O12 C55 61.2(5) yes
C65 O14 C60 110.3(5) yes
C79 O15 C74 112.3(5) yes
C93 O16 C88 112.3(5) yes
O2 C1 O1 111.3(8) yes
C2 C1 O1 107.0(8) yes
C2 C1 O2 110.3(7) yes
C6 C1 O1 110.3(7) yes
C6 C1 O2 102.7(8) yes
C6 C1 C2 115.3(8) yes
O3 C2 C1 117.9(8) yes
C3 C2 C1 121.8(8) yes
C3 C2 O3 59.3(5) yes
H1c2 C2 C1 90.6 no
H1c2 C2 O3 136.9 no
H1c2 C2 C3 133.2 no
O3 C3 C2 58.8(5) yes
C4 C3 C2 117.9(5) yes
C4 C3 O3 112.9(6) yes
C8 C3 C2 121.7(8) yes
C8 C3 O3 114.5(5) yes
C8 C3 C4 116.6(6) yes
C3 C4 O5 119.9(5) yes
C5 C4 O5 120.3(7) yes
C5 C4 C3 119.9(6) yes
C6 C5 O4 58.0(4) yes
C4 C5 O4 112.6(4) yes
C4 C5 C6 118.6(6) yes
C50 C5 O4 114.2(5) yes
C50 C5 C6 120.9(5) yes
C50 C5 C4 117.3(5) yes
C5 C6 C1 121.2(6) yes
O4 C6 C1 119.5(6) yes
O4 C6 C5 60.8(5) yes
H2c6 C6 C1 88.8 no
H2c6 C6 C5 133.8 no
H2c6 C6 O4 136.6 no
H3c7 C7 O2 109.3 no
H4c7 C7 O2 110.1 no
H4c7 C7 H3c7 109.5 no
H5c7 C7 O2 109.0 no
H5c7 C7 H3c7 109.5 no
H5c7 C7 H4c7 109.5 no
C3 C8 H6c8 107.5 no
C9 C8 H6c8 107.4 no
C9 C8 C3 113.9(5) yes
H7c8 C8 H6c8 109.5 no
H7c8 C8 C3 109.3 no
H7c8 C8 C9 109.1 no
C8 C9 C10 120.1(8) yes
C14 C9 C10 118.1(6) yes
C14 C9 C8 121.8(6) yes
C9 C10 C11 120.6(7) yes
O6 C10 C11 119.5(6) yes
O6 C10 C9 119.9(5) yes
C12 C11 C22 119.9(6) yes
C10 C11 C22 121.3(7) yes
C10 C11 C12 118.8(6) yes
H8c12 C12 C11 118.9 no
C13 C12 C11 122.1(6) yes
C13 C12 H8c12 119.1 no
C14 C13 C18 121.3(6) yes
C12 C13 C18 121.4(6) yes
C12 C13 C14 117.2(8) yes
C13 C14 H9c14 118.3 no
C9 C14 H9c14 118.7 no
C9 C14 C13 122.9(6) yes
H11c15 C15 H10c15 109.5 no
C16 C15 H10c15 107.7 no
C16 C15 H11c15 111.8 no
O6 C15 H10c15 109.2 no
O6 C15 H11c15 111.5 no
O6 C15 C16 107.0(9) yes
H13c16 C16 C17 109.5 no
C15 C16 C17 112(1) yes
C15 C16 H13c16 110.0 no
H12c16 C16 C17 109.2 no
H12c16 C16 H13c16 109.5 no
H12c16 C16 C15 105.9 no
H15c17 C17 H14c17 109.5 no
C16 C17 H14c17 109.7 no
C16 C17 H15c17 109.1 no
H16c17 C17 H14c17 109.5 no
H16c17 C17 H15c17 109.5 no
H16c17 C17 C16 109.7 no
C19 C18 C13 107.0(7) yes
C20 C18 C13 113.0(7) yes
C20 C18 C19 108.2(7) yes
C21 C18 C13 111.4(7) yes
C21 C18 C19 109.8(8) yes
C21 C18 C20 107.3(7) yes
H19c19 C19 C18 110.6 no
H17c19 C19 C18 107.5 no
H17c19 C19 H19c19 109.5 no
H18c19 C19 C18 110.3 no
H18c19 C19 H19c19 109.5 no
H18c19 C19 H17c19 109.5 no
H22c20 C20 C18 108.5 no
H20c20 C20 C18 109.7 no
H20c20 C20 H22c20 109.5 no
H21c20 C20 C18 110.2 no
H21c20 C20 H22c20 109.5 no
H21c20 C20 H20c20 109.5 no
H24c21 C21 H25c21 109.5 no
H23c21 C21 H25c21 109.5 no
H23c21 C21 H24c21 109.5 no
C18 C21 H25c21 108.5 no
C18 C21 H24c21 109.9 no
C18 C21 H23c21 110.0 no
H27c22 C22 H26c22 109.5 no
C23 C22 H26c22 108.7 no
C23 C22 H27c22 109.2 no
C11 C22 H26c22 109.5 no
C11 C22 H27c22 108.6 no
C11 C22 C23 111.2(5) yes
C28 C23 C24 119.4(6) yes
C22 C23 C24 118.9(5) yes
C22 C23 C28 121.5(6) yes
C23 C24 C25 120.6(6) yes
O7 C24 C25 118.6(5) yes
O7 C24 C23 120.7(5) yes
C36 C25 C26 119.8(5) yes
C24 C25 C26 118.7(6) yes
C24 C25 C36 121.1(5) yes
H28c26 C26 C27 118.7 no
C25 C26 C27 122.4(6) yes
C25 C26 H28c26 118.9 no
C32 C27 C28 122.9(6) yes
C26 C27 C28 116.1(6) yes
C26 C27 C32 121.0(6) yes
C27 C28 H29c28 118.4 no
C23 C28 H29c28 118.8 no
C23 C28 C27 122.7(6) yes
H30c29 C29 C30 109.5 no
H31c29 C29 C30 109.4 no
H31c29 C29 H30c29 109.5 no
O7 C29 C30 108.4(5) yes
O7 C29 H30c29 109.9 no
O7 C29 H31c29 110.1 no
H33c30 C30 C29 109.1 no
C31 C30 C29 109.5(7) yes
C31 C30 H33c30 110.4 no
H32c30 C30 C29 109.2 no
H32c30 C30 H33c30 109.5 no
H32c30 C30 C31 109.0 no
H34c31 C31 H35c31 109.5 no
C30 C31 H35c31 109.1 no
C30 C31 H34c31 110.3 no
H36c31 C31 H35c31 109.5 no
H36c31 C31 H34c31 109.5 no
H36c31 C31 C30 109.0 no
C27 C32 C35 112.4(7) yes
C33 C32 C35 109.1(6) yes
C33 C32 C27 108.3(7) yes
C34 C32 C35 106.9(8) yes
C34 C32 C27 112.0(6) yes
C34 C32 C33 108.0(7) yes
C32 C33 H38c33 109.1 no
H37c33 C33 H38c33 109.5 no
H37c33 C33 C32 110.3 no
H39c33 C33 H38c33 109.5 no
H39c33 C33 C32 109.1 no
H39c33 C33 H37c33 109.5 no
H41c34 C34 C32 109.1 no
H42c34 C34 C32 110.5 no
H42c34 C34 H41c34 109.5 no
H40c34 C34 C32 108.9 no
H40c34 C34 H41c34 109.5 no
H40c34 C34 H42c34 109.5 no
C32 C35 H44c35 110.4 no
H45c35 C35 H44c35 109.5 no
H45c35 C35 C32 109.5 no
H43c35 C35 H44c35 109.5 no
H43c35 C35 C32 108.6 no
H43c35 C35 H45c35 109.5 no
H46c36 C36 C25 109.3 no
H47c36 C36 C25 109.4 no
H47c36 C36 H46c36 109.5 no
C37 C36 C25 109.7(5) yes
C37 C36 H46c36 109.6 no
C37 C36 H47c36 109.3 no
C42 C37 C36 119.1(5) yes
C38 C37 C36 123.1(6) yes
C38 C37 C42 117.6(5) yes
C39 C38 O8 119.5(5) yes
C37 C38 O8 118.9(5) yes
C37 C38 C39 121.6(7) yes
C40 C39 C50 120.0(5) yes
C38 C39 C50 121.2(6) yes
C38 C39 C40 118.8(5) yes
C39 C40 C41 121.4(5) yes
H48c40 C40 C41 119.2 no
H48c40 C40 C39 119.4 no
C42 C41 C46 122.2(5) yes
C40 C41 C46 120.3(5) yes
C40 C41 C42 117.5(6) yes
C37 C42 H49c42 118.4 no
C41 C42 H49c42 118.7 no
C41 C42 C37 122.9(5) yes
H51c43 C43 C44 110.2 no
H50c43 C43 C44 108.4 no
H50c43 C43 H51c43 109.5 no
O8 C43 C44 110.5(8) yes
O8 C43 H51c43 109.5 no
O8 C43 H50c43 108.7 no
C45 C44 H122c44 108.3 no
H123c44 C44 H122c44 109.5 no
H123c44 C44 C45 106.6 no
C43 C44 H122c44 108.0 no
C43 C44 C45 117(1) yes
C43 C44 H123c44 107.1 no
C44 C45 H139c45 110.9 no
H138c45 C45 H139c45 109.5 no
H138c45 C45 C44 108.5 no
H140c45 C45 H139c45 109.5 no
H140c45 C45 C44 109.0 no
H140c45 C45 H138c45 109.5 no
C49 C46 C48 103.6(6) yes
C47 C46 C48 110.5(7) yes
C47 C46 C49 109.2(7) yes
C41 C46 C48 108.9(7) yes
C41 C46 C49 110.9(6) yes
C41 C46 C47 113.3(5) yes
H55c47 C47 H56c47 109.5 no
C46 C47 H56c47 109.7 no
C46 C47 H55c47 108.8 no
H54c47 C47 H56c47 109.5 no
H54c47 C47 H55c47 109.5 no
H54c47 C47 C46 109.9 no
H58c48 C48 C46 109.7 no
H59c48 C48 C46 108.1 no
H59c48 C48 H58c48 109.5 no
H57c48 C48 C46 110.6 no
H57c48 C48 H58c48 109.5 no
H57c48 C48 H59c48 109.5 no
H61c49 C49 H62c49 109.5 no
C46 C49 H62c49 109.6 no
C46 C49 H61c49 110.5 no
H60c49 C49 H62c49 109.5 no
H60c49 C49 H61c49 109.5 no
H60c49 C49 C46 108.3 no
C39 C50 H64c50 108.7 no
C5 C50 H64c50 108.7 no
C5 C50 C39 112.7(6) yes
H63c50 C50 H64c50 109.5 no
H63c50 C50 C39 108.2 no
H63c50 C50 C5 109.0 no
O10 C51 O9 114.4(8) yes
C52 C51 O9 106.9(8) yes
C52 C51 O10 104.3(6) yes
C56 C51 O9 110.2(5) yes
C56 C51 O10 108.0(8) yes
C56 C51 C52 113.0(7) yes
C51 C52 C53 123.8(6) yes
O11 C52 C53 60.5(5) yes
O11 C52 C51 117.3(8) yes
H65c52 C52 C53 132.2 no
H65c52 C52 C51 89.2 no
H65c52 C52 O11 137.9 no
C100 C53 O11 113.4(5) yes
C54 C53 O11 112.8(6) yes
C54 C53 C100 116.6(6) yes
C52 C53 O11 58.3(5) yes
C52 C53 C100 122.0(6) yes
C52 C53 C54 118.5(6) yes
O13 C54 C53 120.2(7) yes
C55 C54 C53 119.1(6) yes
C55 C54 O13 120.6(5) yes
O12 C55 C54 112.5(4) yes
C58 C55 C54 116.0(6) yes
C58 C55 O12 115.6(5) yes
C56 C55 C54 118.8(5) yes
C56 C55 O12 58.3(5) yes
C56 C55 C58 121.4(6) yes
C55 C56 C51 123.1(8) yes
H66c56 C56 C51 89.0 no
H66c56 C56 C55 133.1 no
O12 C56 C51 118.6(5) yes
O12 C56 C55 60.5(5) yes
O12 C56 H66c56 136.5 no
H141c57 C57 O10 109.1 no
H142c57 C57 O10 108.6 no
H142c57 C57 H141c57 109.5 no
H143c57 C57 O10 110.8 no
H143c57 C57 H141c57 109.5 no
H143c57 C57 H142c57 109.5 no
C59 C58 H70c58 108.9 no
C55 C58 H70c58 109.1 no
C55 C58 C59 113.4(5) yes
H69c58 C58 H70c58 109.5 no
H69c58 C58 C59 108.3 no
H69c58 C58 C55 107.6 no
C58 C59 C60 122.3(5) yes
C64 C59 C60 118.7(6) yes
C64 C59 C58 119.1(6) yes
O14 C60 C61 120.0(6) yes
C59 C60 C61 120.8(5) yes
C59 C60 O14 119.2(6) yes
C60 C61 C62 118.8(7) yes
C72 C61 C62 119.9(6) yes
C72 C61 C60 121.4(6) yes
C61 C62 C63 122.7(7) yes
H71c62 C62 C63 118.1 no
H71c62 C62 C61 119.1 no
C64 C63 C62 116.6(6) yes
C68 C63 C62 121.8(7) yes
C68 C63 C64 121.6(7) yes
C59 C64 C63 122.1(7) yes
H72c64 C64 C63 118.6 no
H72c64 C64 C59 119.3 no
H74c65 C65 H73c65 109.5 no
C66 C65 H73c65 110.7 no
C66 C65 H74c65 109.7 no
O14 C65 H73c65 110.8 no
O14 C65 H74c65 109.7 no
O14 C65 C66 106.4(9) yes
C67 C66 C65 101(1) yes
H145c66 C66 C65 112.2 no
H145c66 C66 C67 113.6 no
H144c66 C66 C65 111.1 no
H144c66 C66 C67 109.1 no
H144c66 C66 H145c66 109.5 no
H120c67 C67 H119c67 109.5 no
H121c67 C67 H119c67 109.5 no
H121c67 C67 H120c67 109.5 no
C66 C67 H119c67 111.5 no
C66 C67 H120c67 109.7 no
C66 C67 H121c67 107.2 no
C63 C68 C70 107.7(7) yes
C71 C68 C70 104(1) yes
C71 C68 C63 112.4(9) yes
C69 C68 C70 110(1) yes
C69 C68 C63 109.9(8) yes
C69 C68 C71 111.8(7) yes
H135c69 C69 C68 109.9 no
H136c69 C69 C68 108.9 no
H136c69 C69 H135c69 109.5 no
H137c69 C69 C68 109.5 no
H137c69 C69 H135c69 109.5 no
H137c69 C69 H136c69 109.5 no
H134c70 C70 C68 107.0 no
H132c70 C70 C68 110.6 no
H132c70 C70 H134c70 109.5 no
H133c70 C70 C68 110.8 no
H133c70 C70 H134c70 109.5 no
H133c70 C70 H132c70 109.5 no
H78c71 C71 H79c71 109.5 no
H80c71 C71 H79c71 109.5 no
H80c71 C71 H78c71 109.5 no
C68 C71 H79c71 109.8 no
C68 C71 H78c71 109.2 no
C68 C71 H80c71 109.4 no
H82c72 C72 C73 108.8 no
H81c72 C72 C73 109.5 no
H81c72 C72 H82c72 109.5 no
C61 C72 C73 110.1(5) yes
C61 C72 H82c72 110.1 no
C61 C72 H81c72 108.9 no
C72 C73 C74 118.9(6) yes
C78 C73 C74 118.1(7) yes
C78 C73 C72 122.7(6) yes
C75 C74 O15 119.2(5) yes
C73 C74 O15 119.4(6) yes
C73 C74 C75 121.2(6) yes
C86 C75 C74 120.1(6) yes
C76 C75 C74 117.4(5) yes
C76 C75 C86 122.0(6) yes
C77 C76 C75 123.7(9) yes
H83c76 C76 C75 117.3 no
H83c76 C76 C77 119.0 no
C82 C77 C76 124(1) yes
C78 C77 C76 117.0(7) yes
C78 C77 C82 119.0(7) yes
H84c78 C78 C77 119.3 no
C73 C78 C77 122.5(7) yes
C73 C78 H84c78 118.2 no
O15 C79 H85c79 110.9 no
C80 C79 H85c79 109.3 no
C80 C79 O15 107.9(8) yes
H86c79 C79 H85c79 109.5 no
H86c79 C79 O15 109.7 no
H86c79 C79 C80 109.5 no
C81 C80 C79 106(1) yes
H125c80 C80 C79 109.5 no
H125c80 C80 C81 112.3 no
H124c80 C80 C79 109.4 no
H124c80 C80 C81 109.6 no
H124c80 C80 H125c80 109.5 no
H128c81 C81 C80 109.5 no
H126c81 C81 C80 111.1 no
H126c81 C81 H128c81 109.5 no
H127c81 C81 C80 107.8 no
H127c81 C81 H128c81 109.5 no
H127c81 C81 H126c81 109.5 no
C85 C82 C77 109.9(8) yes
C83 C82 C77 112(1) yes
C83 C82 C85 116.3(9) yes
C84 C82 C77 110.4(9) yes
C84 C82 C85 104(1) yes
C84 C82 C83 102(1) yes
H87c83 C83 H88c83 109.5 no
H89c83 C83 H88c83 109.5 no
H89c83 C83 H87c83 109.5 no
C82 C83 H88c83 107.0 no
C82 C83 H87c83 113.9 no
C82 C83 H89c83 107.5 no
H91c84 C84 H92c84 109.5 no
H90c84 C84 H92c84 109.5 no
H90c84 C84 H91c84 109.5 no
C82 C84 H92c84 110.4 no
C82 C84 H91c84 110.5 no
C82 C84 H90c84 107.6 no
C82 C85 H93c85 106.1 no
H95c85 C85 H93c85 109.5 no
H95c85 C85 C82 109.8 no
H94c85 C85 H93c85 109.5 no
H94c85 C85 C82 112.5 no
H94c85 C85 H95c85 109.5 no
H96c86 C86 C87 109.0 no
C75 C86 C87 109.1(6) yes
C75 C86 H96c86 109.6 no
H97c86 C86 C87 110.1 no
H97c86 C86 H96c86 109.5 no
H97c86 C86 C75 109.6 no
C92 C87 C86 120.8(6) yes
C88 C87 C86 121.5(6) yes
C88 C87 C92 117.5(7) yes
C89 C88 C87 120.9(6) yes
O16 C88 C87 119.1(7) yes
O16 C88 C89 120.0(7) yes
C88 C89 C100 120.7(6) yes
C90 C89 C100 120.8(7) yes
C90 C89 C88 118.5(7) yes
C91 C90 H98c90 118.7 no
C89 C90 H98c90 118.8 no
C89 C90 C91 122.4(8) yes
C92 C91 C96 120.5(7) yes
C90 C91 C96 122.5(8) yes
C90 C91 C92 116.9(6) yes
C91 C92 H99c92 118.3 no
C87 C92 H99c92 118.2 no
C87 C92 C91 123.5(8) yes
H101c93 C93 H100c93 109.5 no
O16 C93 H100c93 109.3 no
O16 C93 H101c93 109.2 no
C94 C93 H100c93 108.1 no
C94 C93 H101c93 111.0 no
C94 C93 O16 109.8(7) yes
H102c94 C94 C93 110.0 no
H103c94 C94 C93 109.2 no
H103c94 C94 H102c94 109.5 no
C95 C94 C93 107(1) yes
C95 C94 H102c94 110.1 no
C95 C94 H103c94 110.7 no
H118c95 C95 H116c95 109.5 no
C94 C95 H116c95 109.9 no
C94 C95 H118c95 109.3 no
H117c95 C95 H116c95 109.5 no
H117c95 C95 H118c95 109.5 no
H117c95 C95 C94 109.3 no
C98 C96 C99 109.8(8) yes
C91 C96 C99 110.9(6) yes
C91 C96 C98 107.7(7) yes
C97 C96 C99 108.3(8) yes
C97 C96 C98 107.4(8) yes
C97 C96 C91 112.7(9) yes
H107c97 C97 C96 109.1 no
H106c97 C97 C96 109.8 no
H106c97 C97 H107c97 109.5 no
H105c97 C97 C96 109.5 no
H105c97 C97 H107c97 109.5 no
H105c97 C97 H106c97 109.5 no
C96 C98 H108c98 108.5 no
H109c98 C98 H108c98 109.5 no
H109c98 C98 C96 110.9 no
H110c98 C98 H108c98 109.5 no
H110c98 C98 C96 109.0 no
H110c98 C98 H109c98 109.5 no
H112c99 C99 C96 109.1 no
H111c99 C99 C96 108.6 no
H111c99 C99 H112c99 109.5 no
H113c99 C99 C96 110.7 no
H113c99 C99 H112c99 109.5 no
H113c99 C99 H111c99 109.5 no
C53 C100 C89 114.4(5) yes
H115c100 C100 C89 108.6 no
H115c100 C100 C53 108.4 no
H114c100 C100 C89 107.8 no
H114c100 C100 C53 108.1 no
H114c100 C100 H115c100 109.5 no

loop_
_geom_bond_atom_site_label_1
_geom_bond_atom_site_label_2
_geom_bond_distance
_geom_bond_publ_flag
O1 C1 1.39(1) yes
O2 C1 1.43(1) yes
O2 C7 1.49(2) yes
O3 C2 1.44(1) yes
O3 C3 1.446(8) yes
O4 C5 1.470(6) yes
O4 C6 1.43(1) yes
O5 C4 1.198(9) yes
O6 C10 1.38(1) yes
O6 C15 1.412(8) yes
O7 C24 1.379(7) yes
O7 C29 1.44(1) yes
O8 C38 1.394(9) yes
O8 C43 1.44(1) yes
O9 C51 1.40(1) yes
O10 C51 1.42(1) yes
O10 C57 1.41(4) yes
O11 C52 1.424(9) yes
O11 C53 1.457(9) yes
O12 C55 1.451(9) yes
O12 C56 1.420(9) yes
O13 C54 1.19(1) yes
O14 C60 1.388(7) yes
O14 C65 1.429(9) yes
O15 C74 1.375(7) yes
O15 C79 1.448(8) yes
O16 C88 1.408(7) yes
O16 C93 1.429(8) yes
C1 C2 1.50(1) yes
C1 C6 1.51(1) yes
C2 C3 1.48(1) yes
C2 H1c2 0.960 no
C3 C4 1.51(1) yes
C3 C8 1.512(8) yes
C4 C5 1.504(7) yes
C5 C6 1.47(1) yes
C5 C50 1.483(9) yes
C6 H2c6 0.960 no
C7 H3c7 0.960 no
C7 H4c7 0.960 no
C7 H5c7 0.960 no
C8 C9 1.53(1) yes
C8 H6c8 0.960 no
C8 H7c8 0.960 no
C9 C10 1.397(9) yes
C9 C14 1.37(1) yes
C10 C11 1.397(9) yes
C11 C12 1.38(1) yes
C11 C22 1.527(9) yes
C12 C13 1.38(1) yes
C12 H8c12 0.960 no
C13 C14 1.40(1) yes
C13 C18 1.52(1) yes
C14 H9c14 0.960 no
C15 C16 1.52(2) yes
C15 H10c15 0.960 no
C15 H11c15 0.960 no
C16 C17 1.42(1) yes
C16 H12c16 0.960 no
C16 H13c16 0.960 no
C17 H14c17 0.960 no
C17 H15c17 0.960 no
C17 H16c17 0.960 no
C18 C19 1.53(1) yes
C18 C20 1.54(1) yes
C18 C21 1.52(1) yes
C19 H17c19 0.960 no
C19 H18c19 0.960 no
C19 H19c19 0.960 no
C20 H20c20 0.960 no
C20 H21c20 0.960 no
C20 H22c20 0.960 no
C21 H23c21 0.960 no
C21 H24c21 0.960 no
C21 H25c21 0.960 no
C22 C23 1.528(9) yes
C22 H26c22 0.960 no
C22 H27c22 0.960 no
C23 C24 1.379(9) yes
C23 C28 1.380(9) yes
C24 C25 1.377(8) yes
C25 C26 1.400(8) yes
C25 C36 1.512(8) yes
C26 C27 1.395(9) yes
C26 H28c26 0.960 no
C27 C28 1.390(9) yes
C27 C32 1.521(9) yes
C28 H29c28 0.960 no
C29 C30 1.48(1) yes
C29 H30c29 0.960 no
C29 H31c29 0.960 no
C30 C31 1.54(2) yes
C30 H32c30 0.960 no
C30 H33c30 0.960 no
C31 H34c31 0.960 no
C31 H35c31 0.960 no
C31 H36c31 0.960 no
C32 C33 1.51(1) yes
C32 C34 1.51(1) yes
C32 C35 1.51(1) yes
C33 H37c33 0.960 no
C33 H38c33 0.960 no
C33 H39c33 0.960 no
C34 H40c34 0.960 no
C34 H41c34 0.960 no
C34 H42c34 0.960 no
C35 H43c35 0.960 no
C35 H44c35 0.960 no
C35 H45c35 0.960 no
C36 C37 1.521(7) yes
C36 H46c36 0.960 no
C36 H47c36 0.960 no
C37 C38 1.383(8) yes
C37 C42 1.39(1) yes
C38 C39 1.383(8) yes
C39 C40 1.39(1) yes
C39 C50 1.526(8) yes
C40 C41 1.394(8) yes
C40 H48c40 0.960 no
C41 C42 1.378(8) yes
C41 C46 1.53(1) yes
C42 H49c42 0.960 no
C43 C44 1.46(2) yes
C43 H50c43 0.960 no
C43 H51c43 0.960 no
C44 C45 1.35(1) yes
C44 H122c44 0.960 no
C44 H123c44 0.960 no
C45 H138c45 0.960 no
C45 H139c45 0.960 no
C45 H140c45 0.960 no
C46 C47 1.48(1) yes
C46 C48 1.51(1) yes
C46 C49 1.51(1) yes
C47 H54c47 0.960 no
C47 H55c47 0.960 no
C47 H56c47 0.960 no
C48 H57c48 0.960 no
C48 H58c48 0.960 no
C48 H59c48 0.960 no
C49 H60c49 0.960 no
C49 H61c49 0.960 no
C49 H62c49 0.960 no
C50 H63c50 0.960 no
C50 H64c50 0.960 no
C51 C52 1.52(1) yes
C51 C56 1.53(1) yes
C52 C53 1.47(1) yes
C52 H65c52 0.960 no
C53 C54 1.510(8) yes
C53 C100 1.50(1) yes
C54 C55 1.52(1) yes
C55 C56 1.46(1) yes
C55 C58 1.504(7) yes
C56 H66c56 0.960 no
C57 H141c57 0.960 no
C57 H142c57 0.960 no
C57 H143c57 0.960 no
C58 C59 1.506(9) yes
C58 H69c58 0.960 no
C58 H70c58 0.960 no
C59 C60 1.39(1) yes
C59 C64 1.376(8) yes
C60 C61 1.38(1) yes
C61 C62 1.371(9) yes
C61 C72 1.53(1) yes
C62 C63 1.39(1) yes
C62 H71c62 0.960 no
C63 C64 1.40(1) yes
C63 C68 1.528(9) yes
C64 H72c64 0.960 no
C65 C66 1.56(2) yes
C65 H73c65 0.960 no
C65 H74c65 0.960 no
C66 C67 1.27(3) yes
C66 H144c66 0.960 no
C66 H145c66 0.960 no
C67 H119c67 0.960 no
C67 H120c67 0.960 no
C67 H121c67 0.960 no
C68 C69 1.45(2) yes
C68 C70 1.52(2) yes
C68 C71 1.50(2) yes
C69 H135c69 0.960 no
C69 H136c69 0.960 no
C69 H137c69 0.960 no
C70 H132c70 0.960 no
C70 H133c70 0.960 no
C70 H134c70 0.960 no
C71 H78c71 0.960 no
C71 H79c71 0.960 no
C71 H80c71 0.960 no
C72 C73 1.52(1) yes
C72 H81c72 0.960 no
C72 H82c72 0.960 no
C73 C74 1.399(8) yes
C73 C78 1.39(1) yes
C74 C75 1.39(1) yes
C75 C76 1.40(1) yes
C75 C86 1.515(8) yes
C76 C77 1.37(1) yes
C76 H83c76 0.960 no
C77 C78 1.39(1) yes
C77 C82 1.52(1) yes
C78 H84c78 0.960 no
C79 C80 1.45(1) yes
C79 H85c79 0.960 no
C79 H86c79 0.960 no
C80 C81 1.58(2) yes
C80 H124c80 0.960 no
C80 H125c80 0.960 no
C81 H126c81 0.960 no
C81 H127c81 0.960 no
C81 H128c81 0.960 no
C82 C83 1.46(2) yes
C82 C84 1.53(2) yes
C82 C85 1.47(2) yes
C83 H87c83 0.960 no
C83 H88c83 0.960 no
C83 H89c83 0.960 no
C84 H90c84 0.960 no
C84 H91c84 0.960 no
C84 H92c84 0.960 no
C85 H93c85 0.960 no
C85 H94c85 0.960 no
C85 H95c85 0.960 no
C86 C87 1.52(1) yes
C86 H96c86 0.960 no
C86 H97c86 0.960 no
C87 C88 1.39(1) yes
C87 C92 1.389(9) yes
C88 C89 1.39(1) yes
C89 C90 1.389(9) yes
C89 C100 1.51(1) yes
C90 C91 1.38(1) yes
C90 H98c90 0.960 no
C91 C92 1.37(1) yes
C91 C96 1.535(9) yes
C92 H99c92 0.960 no
C93 C94 1.50(1) yes
C93 H100c93 0.960 no
C93 H101c93 0.960 no
C94 C95 1.40(3) yes
C94 H102c94 0.960 no
C94 H103c94 0.960 no
C95 H116c95 0.960 no
C95 H117c95 0.960 no
C95 H118c95 0.960 no
C96 C97 1.53(2) yes
C96 C98 1.52(1) yes
C96 C99 1.54(1) yes
C97 H105c97 0.960 no
C97 H106c97 0.960 no
C97 H107c97 0.960 no
C98 H108c98 0.960 no
C98 H109c98 0.960 no
C98 H110c98 0.960 no
C99 H111c99 0.960 no
C99 H112c99 0.960 no
C99 H113c99 0.960 no
C100 H114c100 0.960 no
C100 H115c100 0.960 no
